data_4511411
loop_
_publ_author_name
'Gagnon, Kevin J.'
'Teat, Simon J.'
'Beal, Zachary J.'
'Embry, Alyssa M.'
'Strayer, Megan E.'
'Clearfield, Abraham'

_publ_section_title
;
 Isoreticular Investigation into the Formation of Four New Zinc
 Alkylbisphosphonate Families
;
_journal_issue 7
_journal_name_full 'Crystal Growth &amp; Design'
_journal_page_first 3612
_journal_paper_doi 10.1021/cg500568e
_journal_volume 14
_journal_year 2014
_chemical_formula_sum 'C4 H14 O8 P2 Zn'
_chemical_formula_weight 317.46
_chemical_name_systematic
; 
 ? 
;
_space_group_IT_number 15
_symmetry_cell_setting monoclinic
_symmetry_space_group_name_Hall '-C 2yc'
_symmetry_space_group_name_H-M 'C 1 2/c 1'
_atom_sites_solution_hydrogens geom
_atom_sites_solution_primary direct
_atom_sites_solution_secondary difmap
_audit_creation_method SHELXL-97
_cell_angle_alpha 90.00
_cell_angle_beta 114.461(2)
_cell_angle_gamma 90.00
_cell_formula_units_Z 4
_cell_length_a 18.485(3)
_cell_length_b 8.2738(15)
_cell_length_c 8.2600(15)
_cell_measurement_reflns_used 3699
_cell_measurement_temperature 150(2)
_cell_measurement_theta_max 29.01
_cell_measurement_theta_min 2.421
_cell_volume 1149.9(3)
_computing_cell_refinement 'Bruker SAINT v7.68a'
_computing_data_collection 'Bruker APEX 2'
_computing_data_reduction 'Bruker SAINT v7.68a'
_computing_molecular_graphics 'Bruker SHELXTL'
_computing_publication_material 'Bruker SHELXTL & local programs'
_computing_structure_refinement 'Bruker SHELXTL'
_computing_structure_solution 'Bruker SHELXTL'
_diffrn_ambient_temperature 150(2)
_diffrn_measured_fraction_theta_full 0.996
_diffrn_measured_fraction_theta_max 0.996
_diffrn_measurement_device_type 'Bruker APEX II CCD diffractometer'
_diffrn_measurement_method '\w rotation with narrow frames'
_diffrn_radiation_monochromator graphite
_diffrn_radiation_source 'fine-focus sealed tube'
_diffrn_radiation_type MoK\a
_diffrn_radiation_wavelength 0.71073
_diffrn_reflns_av_R_equivalents 0.0204
_diffrn_reflns_av_sigmaI/netI 0.0143
_diffrn_reflns_limit_h_max 22
_diffrn_reflns_limit_h_min -22
_diffrn_reflns_limit_k_max 10
_diffrn_reflns_limit_k_min -10
_diffrn_reflns_limit_l_max 10
_diffrn_reflns_limit_l_min -10
_diffrn_reflns_number 5775
_diffrn_reflns_theta_full 25.99
_diffrn_reflns_theta_max 25.99
_diffrn_reflns_theta_min 2.74
_exptl_absorpt_coefficient_mu 2.433
_exptl_absorpt_correction_T_max 0.9306
_exptl_absorpt_correction_T_min 0.7929
_exptl_absorpt_correction_type multi-scan
_exptl_absorpt_process_details 'SADABS 2008/1 Bruker AXS Madison WI USA'
_exptl_crystal_colour colorless
_exptl_crystal_density_diffrn 1.834
_exptl_crystal_density_method 'not measured'
_exptl_crystal_description blade
_exptl_crystal_F_000 648
_exptl_crystal_size_max 0.10
_exptl_crystal_size_mid 0.08
_exptl_crystal_size_min 0.03
_refine_diff_density_max 0.304
_refine_diff_density_min -0.284
_refine_diff_density_rms 0.054
_refine_ls_extinction_method none
_refine_ls_goodness_of_fit_ref 1.120
_refine_ls_hydrogen_treatment constr
_refine_ls_matrix_type full
_refine_ls_number_parameters 69
_refine_ls_number_reflns 1133
_refine_ls_number_restraints 0
_refine_ls_restrained_S_all 1.120
_refine_ls_R_factor_all 0.0190
_refine_ls_R_factor_gt 0.0177
_refine_ls_shift/su_max 0.000
_refine_ls_shift/su_mean 0.000
_refine_ls_structure_factor_coef Fsqd
_refine_ls_weighting_details 'calc w=1/[\s^2^(Fo^2^)+(0.0197P)^2^+1.6010P] where P=(Fo^2^+2Fc^2^)/3'
_refine_ls_weighting_scheme calc
_refine_ls_wR_factor_gt 0.0461
_refine_ls_wR_factor_ref 0.0468
_reflns_number_gt 1074
_reflns_number_total 1133
_reflns_threshold_expression >2sigma(I)
_cod_data_source_file cg500568e_si_002.cif
_cod_data_source_block zag4
_cod_depositor_comments 'Adding full bibliography for 4511411--4511421.cif.'
_cod_original_cell_volume 1149.9(4)
_cod_original_sg_symbol_H-M 'C 2/c'
_cod_database_code 4511411

loop_
_symmetry_equiv_pos_as_xyz
'x, y, z'
'-x, y, -z+1/2'
'x+1/2, y+1/2, z'
'-x+1/2, y+1/2, -z+1/2'
'-x, -y, -z'
'x, -y, z-1/2'
'-x+1/2, -y+1/2, -z'
'x+1/2, -y+1/2, z-1/2'

loop_
_atom_site_label
_atom_site_type_symbol
_atom_site_fract_x
_atom_site_fract_y
_atom_site_fract_z
_atom_site_U_iso_or_equiv
_atom_site_adp_type
_atom_site_occupancy
_atom_site_symmetry_multiplicity
_atom_site_calc_flag
_atom_site_refinement_flags
Zn1 Zn 0.5000 0.55849(3) 0.7500 0.01493(10) Uani 1 2 d S
P1 P 0.60202(3) 0.31185(6) 0.64400(6) 0.01641(12) Uani 1 1 d .
O1 O 0.59108(7) 0.43297(15) 0.76793(16) 0.0211(3) Uani 1 1 d .
O2 O 0.53396(7) 0.69588(15) 0.95970(16) 0.0188(3) Uani 1 1 d .
O3 O 0.60937(8) 0.14148(16) 0.73366(16) 0.0230(3) Uani 1 1 d .
H3C H 0.6024 0.0688 0.6576 0.034 Uiso 1 1 calc R
O1W O 0.59574(8) 0.88191(17) 0.55818(18) 0.0279(3) Uani 1 1 d .
H1W H 0.6003 0.8773 0.4600 0.042 Uiso 1 1 d R
H2W H 0.5597 0.8171 0.5564 0.042 Uiso 1 1 d R
C2 C 0.71148(11) 0.2302(2) 0.5078(2) 0.0230(4) Uani 1 1 d .
H2A H 0.7151 0.1201 0.5573 0.028 Uiso 1 1 calc R
H2B H 0.6672 0.2312 0.3878 0.028 Uiso 1 1 calc R
C1 C 0.69359(10) 0.3510(2) 0.6272(2) 0.0207(4) Uani 1 1 d .
H1A H 0.6919 0.4614 0.5794 0.025 Uiso 1 1 calc R
H1B H 0.7374 0.3477 0.7477 0.025 Uiso 1 1 calc R

loop_
_atom_site_aniso_label
_atom_site_aniso_U_11
_atom_site_aniso_U_22
_atom_site_aniso_U_33
_atom_site_aniso_U_23
_atom_site_aniso_U_13
_atom_site_aniso_U_12
Zn1 0.01521(15) 0.01850(16) 0.01387(15) 0.000 0.00883(11) 0.000
P1 0.0157(2) 0.0209(2) 0.0151(2) 0.00060(17) 0.00879(18) 0.00263(17)
O1 0.0182(6) 0.0275(7) 0.0192(6) -0.0038(5) 0.0092(5) 0.0040(5)
O2 0.0175(6) 0.0239(7) 0.0158(6) -0.0025(5) 0.0078(5) 0.0006(5)
O3 0.0311(7) 0.0233(7) 0.0185(6) 0.0023(5) 0.0142(6) 0.0036(6)
O1W 0.0333(8) 0.0290(7) 0.0251(7) -0.0041(6) 0.0158(6) -0.0091(6)
C2 0.0190(9) 0.0299(10) 0.0240(9) -0.0038(8) 0.0129(8) 0.0003(8)
C1 0.0164(9) 0.0278(10) 0.0202(9) -0.0025(7) 0.0100(7) 0.0009(7)

loop_
_atom_type_symbol
_atom_type_description
_atom_type_scat_dispersion_real
_atom_type_scat_dispersion_imag
_atom_type_scat_source
C C 0.0033 0.0016 'International Tables Vol C Tables 4.2.6.8 and 6.1.1.4'
H H 0.0000 0.0000 'International Tables Vol C Tables 4.2.6.8 and 6.1.1.4'
O O 0.0106 0.0060 'International Tables Vol C Tables 4.2.6.8 and 6.1.1.4'
P P 0.1023 0.0942 'International Tables Vol C Tables 4.2.6.8 and 6.1.1.4'
Zn Zn 0.2839 1.4301 'International Tables Vol C Tables 4.2.6.8 and 6.1.1.4'

loop_
_geom_angle_atom_site_label_1
_geom_angle_atom_site_label_2
_geom_angle_atom_site_label_3
_geom_angle
_geom_angle_site_symmetry_1
_geom_angle_site_symmetry_3
O1 Zn1 O1 114.93(8) 2_656 .
O1 Zn1 O2 109.40(5) 2_656 .
O1 Zn1 O2 107.23(5) . .
O1 Zn1 O2 107.23(5) 2_656 2_656
O1 Zn1 O2 109.40(5) . 2_656
O2 Zn1 O2 108.50(8) . 2_656
O1 P1 O2 114.83(7) . 6_565
O1 P1 O3 106.65(7) . .
O2 P1 O3 107.93(7) 6_565 .
O1 P1 C1 109.32(8) . .
O2 P1 C1 110.34(8) 6_565 .
O3 P1 C1 107.45(8) . .
P1 O1 Zn1 131.64(8) . .
P1 O2 Zn1 133.95(8) 6_566 .
P1 O3 H3C 109.5 . .
H1W O1W H2W 109.9 . .
C2 C2 C1 111.9(2) 7_656 .
C2 C2 H2A 109.2 7_656 .
C1 C2 H2A 109.2 . .
C2 C2 H2B 109.2 7_656 .
C1 C2 H2B 109.2 . .
H2A C2 H2B 107.9 . .
C2 C1 P1 113.31(13) . .
C2 C1 H1A 108.9 . .
P1 C1 H1A 108.9 . .
C2 C1 H1B 108.9 . .
P1 C1 H1B 108.9 . .
H1A C1 H1B 107.7 . .

loop_
_geom_bond_atom_site_label_1
_geom_bond_atom_site_label_2
_geom_bond_distance
_geom_bond_site_symmetry_2
Zn1 O1 1.9309(13) 2_656
Zn1 O1 1.9310(12) .
Zn1 O2 1.9458(12) .
Zn1 O2 1.9458(12) 2_656
P1 O1 1.5048(13) .
P1 O2 1.5226(13) 6_565
P1 O3 1.5718(14) .
P1 C1 1.7844(18) .
O3 H3C 0.8400 .
O1W H1W 0.8502 .
O1W H2W 0.8499 .
C2 C2 1.518(3) 7_656
C2 C1 1.534(2) .
C2 H2A 0.9900 .
C2 H2B 0.9900 .
C1 H1A 0.9900 .
C1 H1B 0.9900 .

loop_
_geom_hbond_atom_site_label_D
_geom_hbond_atom_site_label_H
_geom_hbond_atom_site_label_A
_geom_hbond_distance_DH
_geom_hbond_distance_HA
_geom_hbond_distance_DA
_geom_hbond_angle_DHA
_geom_hbond_site_symmetry_A
O3 H3C O1W 0.84 1.73 2.5445(19) 162.4 1_545
O1W H1W O3 0.85 1.95 2.8010(19) 177.9 6_565
O1W H2W O2 0.85 1.96 2.8010(19) 171.4 2_656
